data_4124389
loop_
_publ_author_name
'Normand, Adrien T.'
'Daniliuc, Constantin G.'
'Wibbeling, Birgit'
'Kehr, Gerald'
'Le Gendre, Pierre'
'Erker, Gerhard'

_publ_section_title
;
 Phosphido- and Amidozirconocene Cation-Based Frustrated Lewis Pair
 Chemistry.
;
_journal_name_full 'Journal of the American Chemical Society'
_journal_page_first 150811081316009
_journal_paper_doi 10.1021/jacs.5b06551
_journal_year 2015
_chemical_formula_sum 'C23 H35 P Zr'
_chemical_formula_weight 433.70
_chemical_name_systematic
; 
 ? 
;
_space_group_IT_number 14
_symmetry_cell_setting monoclinic
_symmetry_space_group_name_Hall '-P 2yn'
_symmetry_space_group_name_H-M 'P 1 21/n 1'
_atom_sites_solution_hydrogens geom
_atom_sites_solution_primary direct
_atom_sites_solution_secondary difmap
_audit_creation_method SHELXL-97
_cell_angle_alpha 90.00
_cell_angle_beta 96.6190(10)
_cell_angle_gamma 90.00
_cell_formula_units_Z 4
_cell_length_a 6.72660(10)
_cell_length_b 22.7490(4)
_cell_length_c 14.1878(3)
_cell_measurement_reflns_used 5296
_cell_measurement_temperature 223(2)
_cell_measurement_theta_max 28.28
_cell_measurement_theta_min 4.08
_cell_volume 2156.59(7)
_computing_cell_refinement 'Collect (Nonius B.V., 1998)'
_computing_data_collection 'Collect (Nonius B.V., 1998)'
_computing_data_reduction 'Denzo-SMN (Otwinowski & Minor, 1997)'
_computing_molecular_graphics 'XP (BrukerAXS, 2000)'
_computing_publication_material 'SHELXL-97 (Sheldrick, 1997)'
_computing_structure_refinement 'SHELXL-97 (Sheldrick, 1997)'
_computing_structure_solution 'SHELXS-97 (Sheldrick, 1990)'
_diffrn_ambient_temperature 223(2)
_diffrn_measured_fraction_theta_full 0.979
_diffrn_measured_fraction_theta_max 0.979
_diffrn_measurement_device_type 'Nonius KappaCCD APEXII'
_diffrn_measurement_method '\w and \f scans'
_diffrn_radiation_monochromator 'Montel mirror'
_diffrn_radiation_source 'rotating anode Nonius FR591'
_diffrn_radiation_type MoK\a
_diffrn_radiation_wavelength 0.71073
_diffrn_reflns_av_R_equivalents 0.057
_diffrn_reflns_av_sigmaI/netI 0.0497
_diffrn_reflns_limit_h_max 8
_diffrn_reflns_limit_h_min -8
_diffrn_reflns_limit_k_max 28
_diffrn_reflns_limit_k_min -28
_diffrn_reflns_limit_l_max 17
_diffrn_reflns_limit_l_min -13
_diffrn_reflns_number 18848
_diffrn_reflns_theta_full 26.37
_diffrn_reflns_theta_max 26.37
_diffrn_reflns_theta_min 4.20
_exptl_absorpt_coefficient_mu 0.587
_exptl_absorpt_correction_T_max 0.9826
_exptl_absorpt_correction_T_min 0.9223
_exptl_absorpt_correction_type multi-scan
_exptl_absorpt_process_details 'Denzo (Otwinowski, Borek, Majewski & Minor, 2003)'
_exptl_crystal_colour yellow
_exptl_crystal_density_diffrn 1.336
_exptl_crystal_density_method 'not measured'
_exptl_crystal_description needle
_exptl_crystal_F_000 912
_exptl_crystal_size_max 0.14
_exptl_crystal_size_mid 0.05
_exptl_crystal_size_min 0.03
_refine_diff_density_max 0.583
_refine_diff_density_min -0.707
_refine_diff_density_rms 0.066
_refine_ls_extinction_method none
_refine_ls_goodness_of_fit_ref 1.024
_refine_ls_hydrogen_treatment constr
_refine_ls_matrix_type full
_refine_ls_number_parameters 282
_refine_ls_number_reflns 4320
_refine_ls_number_restraints 157
_refine_ls_restrained_S_all 1.030
_refine_ls_R_factor_all 0.0551
_refine_ls_R_factor_gt 0.0433
_refine_ls_shift/su_max 0.001
_refine_ls_shift/su_mean 0.000
_refine_ls_structure_factor_coef Fsqd
_refine_ls_weighting_details 'calc w=1/[\s^2^(Fo^2^)+(0.0381P)^2^+2.4910P] where P=(Fo^2^+2Fc^2^)/3'
_refine_ls_weighting_scheme calc
_refine_ls_wR_factor_gt 0.1007
_refine_ls_wR_factor_ref 0.1090
_reflns_number_gt 3555
_reflns_number_total 4320
_reflns_threshold_expression >2sigma(I)
_cod_data_source_file ja5b06551_si_002.cif
_cod_data_source_block erk7590
_cod_original_sg_symbol_H-M P21/n
_cod_database_code 4124389

loop_
_symmetry_equiv_pos_as_xyz
'x, y, z'
'-x+1/2, y+1/2, -z+1/2'
'-x, -y, -z'
'x-1/2, -y-1/2, z-1/2'

loop_
_atom_site_label
_atom_site_type_symbol
_atom_site_fract_x
_atom_site_fract_y
_atom_site_fract_z
_atom_site_U_iso_or_equiv
_atom_site_adp_type
_atom_site_occupancy
_atom_site_symmetry_multiplicity
_atom_site_calc_flag
_atom_site_refinement_flags
_atom_site_disorder_assembly
_atom_site_disorder_group
Zr1 Zr 0.47344(4) 0.194225(14) 0.66665(2) 0.03695(12) Uani 1 1 d . A .
C11 C 0.1998(5) 0.25101(17) 0.6098(3) 0.0589(10) Uani 1 1 d . . .
H11A H 0.2436 0.2834 0.5728 0.088 Uiso 1 1 calc R . .
H11B H 0.1366 0.2664 0.6628 0.088 Uiso 1 1 calc R . .
H11C H 0.1047 0.2270 0.5701 0.088 Uiso 1 1 calc R . .
C1 C 0.7347(6) 0.15633(16) 0.5719(3) 0.0520(9) Uani 1 1 d . . .
H1 H 0.8679 0.1566 0.6005 0.062 Uiso 1 1 calc R . .
C2 C 0.6410(8) 0.20156(19) 0.5198(3) 0.0687(12) Uani 1 1 d . . .
H2 H 0.6981 0.2380 0.5070 0.082 Uiso 1 1 calc R . .
C3 C 0.4447(8) 0.1833(3) 0.4891(3) 0.0847(17) Uani 1 1 d . . .
H3 H 0.3483 0.2051 0.4506 0.102 Uiso 1 1 calc R . .
C4 C 0.4169(6) 0.1269(2) 0.5258(3) 0.0683(12) Uani 1 1 d . . .
H4 H 0.2983 0.1047 0.5185 0.082 Uiso 1 1 calc R . .
C5 C 0.6006(5) 0.11021(16) 0.5755(3) 0.0492(8) Uani 1 1 d . . .
H5 H 0.6282 0.0740 0.6060 0.059 Uiso 1 1 calc R . .
C6 C 0.7159(5) 0.27498(16) 0.7169(3) 0.0506(8) Uani 1 1 d . . .
H6 H 0.7834 0.2930 0.6702 0.061 Uiso 1 1 calc R . .
C7 C 0.5344(6) 0.29323(16) 0.7452(3) 0.0552(9) Uani 1 1 d . . .
H7 H 0.4582 0.3257 0.7211 0.066 Uiso 1 1 calc R . .
C8 C 0.4854(6) 0.25446(16) 0.8163(3) 0.0534(9) Uani 1 1 d . . .
H8 H 0.3694 0.2561 0.8474 0.064 Uiso 1 1 calc R . .
C9 C 0.6393(6) 0.21295(16) 0.8326(3) 0.0493(8) Uani 1 1 d . . .
H9 H 0.6463 0.1824 0.8775 0.059 Uiso 1 1 calc R . .
C10 C 0.7813(5) 0.22509(16) 0.7701(3) 0.0489(8) Uani 1 1 d . . .
H10 H 0.8990 0.2037 0.7647 0.059 Uiso 1 1 calc R . .
P1 P 0.30435(13) 0.11282(4) 0.75233(7) 0.0430(2) Uani 1 1 d D . .
C21 C 0.2315(8) 0.0331(2) 0.7302(5) 0.0442(14) Uani 0.676(8) 1 d PDU A 1
H21 H 0.2146 0.0165 0.7933 0.053 Uiso 0.676(8) 1 calc PR A 1
C22 C 0.3772(9) -0.0062(2) 0.6902(6) 0.0569(17) Uani 0.676(8) 1 d PDU A 1
H22A H 0.5043 -0.0049 0.7316 0.068 Uiso 0.676(8) 1 calc PR A 1
H22B H 0.4018 0.0089 0.6279 0.068 Uiso 0.676(8) 1 calc PR A 1
C23 C 0.3089(10) -0.0697(3) 0.6793(6) 0.0502(18) Uani 0.676(8) 1 d PDU A 1
H23A H 0.3045 -0.0872 0.7421 0.060 Uiso 0.676(8) 1 calc PR A 1
H23B H 0.4047 -0.0921 0.6465 0.060 Uiso 0.676(8) 1 calc PR A 1
C24 C 0.1022(10) -0.0731(3) 0.6230(5) 0.0575(18) Uani 0.676(8) 1 d PDU A 1
H24A H 0.1136 -0.0626 0.5568 0.069 Uiso 0.676(8) 1 calc PR A 1
H24B H 0.0544 -0.1138 0.6238 0.069 Uiso 0.676(8) 1 calc PR A 1
C25 C -0.0501(10) -0.0335(3) 0.6603(5) 0.0671(19) Uani 0.676(8) 1 d PDU A 1
H25A H -0.0809 -0.0486 0.7217 0.081 Uiso 0.676(8) 1 calc PR A 1
H25B H -0.1737 -0.0345 0.6164 0.081 Uiso 0.676(8) 1 calc PR A 1
C26 C 0.0213(9) 0.0299(3) 0.6724(5) 0.0472(15) Uani 0.676(8) 1 d PDU A 1
H26A H -0.0742 0.0524 0.7053 0.057 Uiso 0.676(8) 1 calc PR A 1
H26B H 0.0267 0.0477 0.6099 0.057 Uiso 0.676(8) 1 calc PR A 1
C21A C 0.2812(16) 0.0403(4) 0.6902(8) 0.038(3) Uani 0.324(8) 1 d PDU A 2
H21A H 0.3002 0.0465 0.6228 0.046 Uiso 0.324(8) 1 calc PR A 2
C22A C 0.446(2) -0.0011(5) 0.7345(11) 0.070(4) Uani 0.324(8) 1 d PDU A 2
H22C H 0.5766 0.0183 0.7362 0.084 Uiso 0.324(8) 1 calc PR A 2
H22D H 0.4233 -0.0106 0.7997 0.084 Uiso 0.324(8) 1 calc PR A 2
C23A C 0.445(3) -0.0571(6) 0.6760(12) 0.086(5) Uani 0.324(8) 1 d PDU A 2
H23C H 0.4766 -0.0482 0.6118 0.103 Uiso 0.324(8) 1 calc PR A 2
H23D H 0.5451 -0.0848 0.7055 0.103 Uiso 0.324(8) 1 calc PR A 2
C24A C 0.238(3) -0.0832(7) 0.6723(17) 0.076(5) Uani 0.324(8) 1 d PDU A 2
H24C H 0.2176 -0.0950 0.7369 0.091 Uiso 0.324(8) 1 calc PR A 2
H24D H 0.2353 -0.1191 0.6340 0.091 Uiso 0.324(8) 1 calc PR A 2
C25A C 0.061(3) -0.0458(7) 0.6338(15) 0.091(5) Uani 0.324(8) 1 d PDU A 2
H25C H -0.0647 -0.0664 0.6398 0.109 Uiso 0.324(8) 1 calc PR A 2
H25D H 0.0676 -0.0365 0.5668 0.109 Uiso 0.324(8) 1 calc PR A 2
C26A C 0.077(2) 0.0107(6) 0.6944(13) 0.065(4) Uani 0.324(8) 1 d PDU A 2
H26C H -0.0303 0.0379 0.6707 0.078 Uiso 0.324(8) 1 calc PR A 2
H26D H 0.0604 0.0010 0.7603 0.078 Uiso 0.324(8) 1 calc PR A 2
C31 C 0.2802(5) 0.11501(13) 0.8817(2) 0.0410(7) Uani 1 1 d . A .
H31 H 0.2976 0.1568 0.9005 0.049 Uiso 1 1 calc R . .
C32 C 0.0743(5) 0.09710(17) 0.9084(3) 0.0527(9) Uani 1 1 d . . .
H32A H -0.0296 0.1200 0.8707 0.063 Uiso 1 1 calc R A .
H32B H 0.0508 0.0554 0.8934 0.063 Uiso 1 1 calc R . .
C33 C 0.0595(6) 0.10723(18) 1.0140(3) 0.0630(11) Uani 1 1 d . A .
H33A H 0.0676 0.1495 1.0275 0.076 Uiso 1 1 calc R . .
H33B H -0.0705 0.0931 1.0295 0.076 Uiso 1 1 calc R . .
C34 C 0.2255(6) 0.07560(18) 1.0758(3) 0.0626(10) Uani 1 1 d . . .
H34A H 0.2187 0.0858 1.1424 0.075 Uiso 1 1 calc R A .
H34B H 0.2067 0.0330 1.0689 0.075 Uiso 1 1 calc R . .
C35 C 0.4297(6) 0.09229(17) 1.0484(3) 0.0574(10) Uani 1 1 d . A .
H35A H 0.5330 0.0693 1.0864 0.069 Uiso 1 1 calc R . .
H35B H 0.4549 0.1340 1.0625 0.069 Uiso 1 1 calc R . .
C36 C 0.4435(5) 0.08128(15) 0.9438(2) 0.0445(8) Uani 1 1 d . . .
H36A H 0.4293 0.0391 0.9306 0.053 Uiso 1 1 calc R A .
H36B H 0.5753 0.0937 0.9281 0.053 Uiso 1 1 calc R . .

loop_
_atom_site_aniso_label
_atom_site_aniso_U_11
_atom_site_aniso_U_22
_atom_site_aniso_U_33
_atom_site_aniso_U_23
_atom_site_aniso_U_13
_atom_site_aniso_U_12
Zr1 0.03510(17) 0.0454(2) 0.03155(18) 0.00218(13) 0.00897(12) 0.00394(13)
C11 0.0416(18) 0.064(2) 0.072(3) 0.023(2) 0.0095(18) 0.0081(17)
C1 0.0515(19) 0.055(2) 0.054(2) -0.0031(18) 0.0272(17) 0.0006(17)
C2 0.097(3) 0.070(3) 0.046(2) 0.015(2) 0.040(2) 0.015(2)
C3 0.105(4) 0.122(4) 0.027(2) 0.007(2) 0.007(2) 0.055(3)
C4 0.061(2) 0.100(3) 0.044(2) -0.022(2) 0.0046(19) 0.001(2)
C5 0.0530(19) 0.055(2) 0.043(2) -0.0101(16) 0.0179(16) 0.0021(16)
C6 0.053(2) 0.051(2) 0.050(2) 0.0064(17) 0.0169(16) -0.0089(16)
C7 0.063(2) 0.0436(19) 0.062(3) -0.0011(17) 0.0215(19) 0.0001(17)
C8 0.062(2) 0.054(2) 0.048(2) -0.0132(17) 0.0223(17) -0.0099(18)
C9 0.061(2) 0.0513(19) 0.0358(18) -0.0032(15) 0.0077(16) -0.0154(17)
C10 0.0452(18) 0.056(2) 0.045(2) 0.0032(17) 0.0024(15) -0.0075(16)
P1 0.0464(5) 0.0391(4) 0.0447(5) -0.0045(4) 0.0106(4) -0.0048(4)
C21 0.042(3) 0.044(3) 0.047(4) -0.010(3) 0.005(3) 0.000(2)
C22 0.054(3) 0.045(3) 0.070(4) -0.003(3) -0.002(3) 0.008(3)
C23 0.050(4) 0.049(4) 0.052(3) -0.002(3) 0.007(3) 0.003(3)
C24 0.068(4) 0.037(3) 0.067(4) -0.012(3) 0.007(3) 0.002(3)
C25 0.063(4) 0.069(4) 0.069(4) -0.021(3) 0.003(3) -0.009(3)
C26 0.042(3) 0.037(3) 0.059(4) -0.002(3) -0.010(2) 0.006(2)
C21A 0.048(5) 0.040(5) 0.030(5) -0.001(4) 0.016(4) -0.009(4)
C22A 0.092(8) 0.051(6) 0.062(7) -0.008(6) -0.017(6) 0.022(6)
C23A 0.112(9) 0.064(7) 0.080(8) -0.007(6) 0.008(7) 0.008(7)
C24A 0.092(10) 0.067(8) 0.071(8) -0.007(7) 0.018(8) -0.016(7)
C25A 0.083(8) 0.084(8) 0.112(9) -0.038(7) 0.031(7) -0.019(7)
C26A 0.063(7) 0.059(7) 0.074(8) -0.010(6) 0.012(6) -0.009(6)
C31 0.0459(17) 0.0313(15) 0.048(2) 0.0038(14) 0.0148(15) -0.0007(13)
C32 0.0453(18) 0.058(2) 0.057(2) 0.0135(18) 0.0146(16) 0.0023(16)
C33 0.066(2) 0.062(2) 0.067(3) 0.006(2) 0.034(2) -0.0027(19)
C34 0.082(3) 0.061(2) 0.047(2) 0.0044(19) 0.022(2) -0.011(2)
C35 0.071(2) 0.054(2) 0.046(2) -0.0030(18) 0.0024(18) -0.0054(19)
C36 0.0467(18) 0.0424(17) 0.0447(19) -0.0011(15) 0.0058(15) -0.0008(14)

loop_
_atom_type_symbol
_atom_type_description
_atom_type_scat_dispersion_real
_atom_type_scat_dispersion_imag
_atom_type_scat_source
C C 0.0033 0.0016 'International Tables Vol C Tables 4.2.6.8 and 6.1.1.4'
H H 0.0000 0.0000 'International Tables Vol C Tables 4.2.6.8 and 6.1.1.4'
P P 0.1023 0.0942 'International Tables Vol C Tables 4.2.6.8 and 6.1.1.4'
Zr Zr -2.9673 0.5597 'International Tables Vol C Tables 4.2.6.8 and 6.1.1.4'

loop_
_geom_angle_atom_site_label_1
_geom_angle_atom_site_label_2
_geom_angle_atom_site_label_3
_geom_angle
C11 Zr1 C2 95.15(15)
C11 Zr1 C1 126.03(14)
C2 Zr1 C1 32.15(13)
C11 Zr1 C10 128.29(14)
C2 Zr1 C10 92.75(15)
C1 Zr1 C10 79.92(13)
C11 Zr1 C6 98.93(14)
C2 Zr1 C6 81.15(15)
C1 Zr1 C6 86.02(12)
C10 Zr1 C6 32.62(11)
C11 Zr1 C4 91.25(16)
C2 Zr1 C4 54.25(16)
C1 Zr1 C4 53.86(13)
C10 Zr1 C4 132.70(13)
C6 Zr1 C4 135.04(14)
C11 Zr1 C5 123.31(14)
C2 Zr1 C5 53.52(13)
C1 Zr1 C5 32.24(11)
C10 Zr1 C5 102.00(12)
C6 Zr1 C5 117.08(12)
C4 Zr1 C5 32.42(13)
C11 Zr1 C3 74.95(15)
C2 Zr1 C3 32.61(17)
C1 Zr1 C3 53.30(15)
C10 Zr1 C3 125.36(17)
C6 Zr1 C3 109.25(18)
C4 Zr1 C3 32.46(16)
C5 Zr1 C3 53.20(14)
C11 Zr1 C8 86.38(15)
C2 Zr1 C8 134.10(15)
C1 Zr1 C8 133.46(13)
C10 Zr1 C8 53.73(13)
C6 Zr1 C8 53.48(12)
C4 Zr1 C8 171.47(14)
C5 Zr1 C8 150.18(13)
C3 Zr1 C8 152.64(16)
C11 Zr1 C9 118.61(14)
C2 Zr1 C9 125.20(15)
C1 Zr1 C9 107.39(13)
C10 Zr1 C9 32.49(11)
C6 Zr1 C9 53.64(12)
C4 Zr1 C9 148.83(14)
C5 Zr1 C9 117.96(12)
C3 Zr1 C9 157.77(17)
C8 Zr1 C9 32.25(12)
C11 Zr1 C7 74.82(15)
C2 Zr1 C7 104.10(14)
C1 Zr1 C7 117.30(12)
C10 Zr1 C7 53.73(13)
C6 Zr1 C7 32.12(12)
C4 Zr1 C7 153.74(15)
C5 Zr1 C7 149.09(12)
C3 Zr1 C7 121.29(17)
C8 Zr1 C7 32.40(12)
C9 Zr1 C7 53.55(13)
C11 Zr1 P1 100.99(10)
C2 Zr1 P1 135.85(11)
C1 Zr1 P1 112.78(9)
C10 Zr1 P1 108.00(8)
C6 Zr1 P1 135.03(9)
C4 Zr1 P1 84.36(12)
C5 Zr1 P1 83.70(9)
C3 Zr1 P1 114.71(15)
C8 Zr1 P1 88.05(9)
C9 Zr1 P1 81.45(8)
C7 Zr1 P1 119.70(9)
Zr1 C11 H11A 109.5
Zr1 C11 H11B 109.5
H11A C11 H11B 109.5
Zr1 C11 H11C 109.5
H11A C11 H11C 109.5
H11B C11 H11C 109.5
C2 C1 C5 109.0(4)
C2 C1 Zr1 73.9(2)
C5 C1 Zr1 74.92(19)
C2 C1 H1 125.5
C5 C1 H1 125.5
Zr1 C1 H1 117.5
C1 C2 C3 107.5(4)
C1 C2 Zr1 73.9(2)
C3 C2 Zr1 74.9(2)
C1 C2 H2 126.2
C3 C2 H2 126.2
Zr1 C2 H2 117.1
C2 C3 C4 108.4(4)
C2 C3 Zr1 72.5(2)
C4 C3 Zr1 73.6(2)
C2 C3 H3 125.8
C4 C3 H3 125.8
Zr1 C3 H3 119.9
C5 C4 C3 106.6(4)
C5 C4 Zr1 73.8(2)
C3 C4 Zr1 73.9(3)
C5 C4 H4 126.7
C3 C4 H4 126.7
Zr1 C4 H4 117.7
C1 C5 C4 108.4(4)
C1 C5 Zr1 72.8(2)
C4 C5 Zr1 73.8(2)
C1 C5 H5 125.8
C4 C5 H5 125.8
Zr1 C5 H5 119.4
C7 C6 C10 108.5(3)
C7 C6 Zr1 74.7(2)
C10 C6 Zr1 73.37(19)
C7 C6 H6 125.7
C10 C6 H6 125.7
Zr1 C6 H6 118.1
C6 C7 C8 107.8(3)
C6 C7 Zr1 73.1(2)
C8 C7 Zr1 73.6(2)
C6 C7 H7 126.1
C8 C7 H7 126.1
Zr1 C7 H7 119.0
C9 C8 C7 108.2(3)
C9 C8 Zr1 74.0(2)
C7 C8 Zr1 74.0(2)
C9 C8 H8 125.9
C7 C8 H8 125.9
Zr1 C8 H8 118.0
C8 C9 C10 107.8(3)
C8 C9 Zr1 73.8(2)
C10 C9 Zr1 72.7(2)
C8 C9 H9 126.1
C10 C9 H9 126.1
Zr1 C9 H9 119.3
C9 C10 C6 107.7(3)
C9 C10 Zr1 74.8(2)
C6 C10 Zr1 74.0(2)
C9 C10 H10 126.1
C6 C10 H10 126.1
Zr1 C10 H10 117.1
C31 P1 C21A 118.4(4)
C31 P1 C21 98.0(2)
C21A P1 C21 21.7(3)
C31 P1 Zr1 122.98(10)
C21A P1 Zr1 115.7(4)
C21 P1 Zr1 137.4(2)
C22 C21 C26 111.8(5)
C22 C21 P1 117.9(4)
C26 C21 P1 109.5(4)
C22 C21 H21 105.5
C26 C21 H21 105.5
P1 C21 H21 105.5
C21 C22 C23 113.9(5)
C21 C22 H22A 108.8
C23 C22 H22A 108.8
C21 C22 H22B 108.8
C23 C22 H22B 108.8
H22A C22 H22B 107.7
C22 C23 C24 110.4(5)
C22 C23 H23A 109.6
C24 C23 H23A 109.6
C22 C23 H23B 109.6
C24 C23 H23B 109.6
H23A C23 H23B 108.1
C25 C24 C23 113.7(6)
C25 C24 H24A 108.8
C23 C24 H24A 108.8
C25 C24 H24B 108.8
C23 C24 H24B 108.8
H24A C24 H24B 107.7
C24 C25 C26 112.8(6)
C24 C25 H25A 109.0
C26 C25 H25A 109.0
C24 C25 H25B 109.0
C26 C25 H25B 109.0
H25A C25 H25B 107.8
C25 C26 C21 111.1(5)
C25 C26 H26A 109.4
C21 C26 H26A 109.4
C25 C26 H26B 109.4
C21 C26 H26B 109.4
H26A C26 H26B 108.0
C22A C21A C26A 108.9(11)
C22A C21A P1 109.4(7)
C26A C21A P1 113.2(8)
C22A C21A H21A 108.4
C26A C21A H21A 108.4
P1 C21A H21A 108.4
C23A C22A C21A 109.5(11)
C23A C22A H22C 109.8
C21A C22A H22C 109.8
C23A C22A H22D 109.8
C21A C22A H22D 109.8
H22C C22A H22D 108.2
C24A C23A C22A 107.1(14)
C24A C23A H23C 110.3
C22A C23A H23C 110.3
C24A C23A H23D 110.3
C22A C23A H23D 110.3
H23C C23A H23D 108.5
C23A C24A C25A 118.4(15)
C23A C24A H24C 107.7
C25A C24A H24C 107.7
C23A C24A H24D 107.7
C25A C24A H24D 107.7
H24C C24A H24D 107.1
C24A C25A C26A 105.5(13)
C24A C25A H25C 110.6
C26A C25A H25C 110.6
C24A C25A H25D 110.6
C26A C25A H25D 110.6
H25C C25A H25D 108.8
C21A C26A C25A 110.3(11)
C21A C26A H26C 109.6
C25A C26A H26C 109.6
C21A C26A H26D 109.6
C25A C26A H26D 109.6
H26C C26A H26D 108.1
C32 C31 C36 109.4(3)
C32 C31 P1 114.9(2)
C36 C31 P1 114.5(2)
C32 C31 H31 105.7
C36 C31 H31 105.7
P1 C31 H31 105.7
C33 C32 C31 111.4(3)
C33 C32 H32A 109.3
C31 C32 H32A 109.3
C33 C32 H32B 109.3
C31 C32 H32B 109.3
H32A C32 H32B 108.0
C34 C33 C32 111.5(3)
C34 C33 H33A 109.3
C32 C33 H33A 109.3
C34 C33 H33B 109.3
C32 C33 H33B 109.3
H33A C33 H33B 108.0
C35 C34 C33 111.1(3)
C35 C34 H34A 109.4
C33 C34 H34A 109.4
C35 C34 H34B 109.4
C33 C34 H34B 109.4
H34A C34 H34B 108.0
C34 C35 C36 111.6(3)
C34 C35 H35A 109.3
C36 C35 H35A 109.3
C34 C35 H35B 109.3
C36 C35 H35B 109.3
H35A C35 H35B 108.0
C35 C36 C31 111.0(3)
C35 C36 H36A 109.4
C31 C36 H36A 109.4
C35 C36 H36B 109.4
C31 C36 H36B 109.4
H36A C36 H36B 108.0

loop_
_geom_bond_atom_site_label_1
_geom_bond_atom_site_label_2
_geom_bond_distance
Zr1 C11 2.316(3)
Zr1 C2 2.486(4)
Zr1 C1 2.486(3)
Zr1 C10 2.497(3)
Zr1 C6 2.505(4)
Zr1 C4 2.512(4)
Zr1 C5 2.513(3)
Zr1 C3 2.516(4)
Zr1 C8 2.520(4)
Zr1 C9 2.523(4)
Zr1 C7 2.525(4)
Zr1 P1 2.5532(9)
C11 H11A 0.9700
C11 H11B 0.9700
C11 H11C 0.9700
C1 C2 1.377(6)
C1 C5 1.388(5)
C1 H1 0.9400
C2 C3 1.405(7)
C2 H2 0.9400
C3 C4 1.405(7)
C3 H3 0.9400
C4 C5 1.402(5)
C4 H4 0.9400
C5 H5 0.9400
C6 C7 1.392(5)
C6 C10 1.405(5)
C6 H6 0.9400
C7 C8 1.408(5)
C7 H7 0.9400
C8 C9 1.401(5)
C8 H8 0.9400
C9 C10 1.405(5)
C9 H9 0.9400
C10 H10 0.9400
P1 C31 1.861(4)
P1 C21A 1.869(9)
P1 C21 1.896(5)
C21 C22 1.486(7)
C21 C26 1.552(7)
C21 H21 0.9900
C22 C23 1.519(8)
C22 H22A 0.9800
C22 H22B 0.9800
C23 C24 1.523(8)
C23 H23A 0.9800
C23 H23B 0.9800
C24 C25 1.505(8)
C24 H24A 0.9800
C24 H24B 0.9800
C25 C26 1.524(7)
C25 H25A 0.9800
C25 H25B 0.9800
C26 H26A 0.9800
C26 H26B 0.9800
C21A C22A 1.532(12)
C21A C26A 1.537(13)
C21A H21A 0.9900
C22A C23A 1.520(12)
C22A H22C 0.9800
C22A H22D 0.9800
C23A C24A 1.510(13)
C23A H23C 0.9800
C23A H23D 0.9800
C24A C25A 1.511(13)
C24A H24C 0.9800
C24A H24D 0.9800
C25A C26A 1.544(13)
C25A H25C 0.9800
C25A H25D 0.9800
C26A H26C 0.9800
C26A H26D 0.9800
C31 C32 1.532(5)
C31 C36 1.533(4)
C31 H31 0.9900
C32 C33 1.530(5)
C32 H32A 0.9800
C32 H32B 0.9800
C33 C34 1.519(6)
C33 H33A 0.9800
C33 H33B 0.9800
C34 C35 1.518(5)
C34 H34A 0.9800
C34 H34B 0.9800
C35 C36 1.519(5)
C35 H35A 0.9800
C35 H35B 0.9800
C36 H36A 0.9800
C36 H36B 0.9800

loop_
_geom_torsion_atom_site_label_1
_geom_torsion_atom_site_label_2
_geom_torsion_atom_site_label_3
_geom_torsion_atom_site_label_4
_geom_torsion
C11 Zr1 C1 C2 18.5(3)
C10 Zr1 C1 C2 -112.0(3)
C6 Zr1 C1 C2 -79.7(3)
C4 Zr1 C1 C2 78.6(3)
C5 Zr1 C1 C2 115.3(4)
C3 Zr1 C1 C2 38.0(3)
C8 Zr1 C1 C2 -107.1(3)
C9 Zr1 C1 C2 -129.6(3)
C7 Zr1 C1 C2 -72.2(3)
P1 Zr1 C1 C2 142.6(3)
C11 Zr1 C1 C5 -96.9(3)
C2 Zr1 C1 C5 -115.3(4)
C10 Zr1 C1 C5 132.7(2)
C6 Zr1 C1 C5 165.0(2)
C4 Zr1 C1 C5 -36.7(2)
C3 Zr1 C1 C5 -77.4(3)
C8 Zr1 C1 C5 137.6(2)
C9 Zr1 C1 C5 115.1(2)
C7 Zr1 C1 C5 172.5(2)
P1 Zr1 C1 C5 27.3(3)
C5 C1 C2 C3 -0.6(4)
Zr1 C1 C2 C3 -67.9(3)
C5 C1 C2 Zr1 67.3(3)
C11 Zr1 C2 C1 -165.1(3)
C10 Zr1 C2 C1 66.1(3)
C6 Zr1 C2 C1 96.6(3)
C4 Zr1 C2 C1 -77.3(3)
C5 Zr1 C2 C1 -36.9(2)
C3 Zr1 C2 C1 -113.8(4)
C8 Zr1 C2 C1 105.0(3)
C9 Zr1 C2 C1 64.2(3)
C7 Zr1 C2 C1 119.3(3)
P1 Zr1 C2 C1 -53.5(3)
C11 Zr1 C2 C3 -51.3(3)
C1 Zr1 C2 C3 113.8(4)
C10 Zr1 C2 C3 179.8(3)
C6 Zr1 C2 C3 -149.6(3)
C4 Zr1 C2 C3 36.5(3)
C5 Zr1 C2 C3 76.9(3)
C8 Zr1 C2 C3 -141.3(3)
C9 Zr1 C2 C3 178.0(3)
C7 Zr1 C2 C3 -127.0(3)
P1 Zr1 C2 C3 60.2(3)
C1 C2 C3 C4 1.9(5)
Zr1 C2 C3 C4 -65.4(3)
C1 C2 C3 Zr1 67.3(3)
C11 Zr1 C3 C2 126.4(3)
C1 Zr1 C3 C2 -37.4(2)
C10 Zr1 C3 C2 -0.2(3)
C6 Zr1 C3 C2 32.0(3)
C4 Zr1 C3 C2 -115.9(4)
C5 Zr1 C3 C2 -78.0(3)
C8 Zr1 C3 C2 77.8(4)
C9 Zr1 C3 C2 -4.4(6)
C7 Zr1 C3 C2 65.1(3)
P1 Zr1 C3 C2 -138.3(3)
C11 Zr1 C3 C4 -117.7(3)
C2 Zr1 C3 C4 115.9(4)
C1 Zr1 C3 C4 78.5(3)
C10 Zr1 C3 C4 115.7(3)
C6 Zr1 C3 C4 147.9(3)
C5 Zr1 C3 C4 38.0(2)
C8 Zr1 C3 C4 -166.2(3)
C9 Zr1 C3 C4 111.6(5)
C7 Zr1 C3 C4 -179.0(2)
P1 Zr1 C3 C4 -22.3(3)
C2 C3 C4 C5 -2.5(5)
Zr1 C3 C4 C5 -67.1(3)
C2 C3 C4 Zr1 64.7(3)
C11 Zr1 C4 C5 172.0(3)
C2 Zr1 C4 C5 76.5(3)
C1 Zr1 C4 C5 36.5(2)
C10 Zr1 C4 C5 22.2(4)
C6 Zr1 C4 C5 68.0(3)
C3 Zr1 C4 C5 113.2(4)
C8 Zr1 C4 C5 -114.3(9)
C9 Zr1 C4 C5 -24.0(4)
C7 Zr1 C4 C5 115.2(3)
P1 Zr1 C4 C5 -87.1(3)
C11 Zr1 C4 C3 58.8(3)
C2 Zr1 C4 C3 -36.7(3)
C1 Zr1 C4 C3 -76.7(3)
C10 Zr1 C4 C3 -90.9(3)
C6 Zr1 C4 C3 -45.2(4)
C5 Zr1 C4 C3 -113.2(4)
C8 Zr1 C4 C3 132.5(9)
C9 Zr1 C4 C3 -137.2(3)
C7 Zr1 C4 C3 2.0(5)
P1 Zr1 C4 C3 159.7(3)
C2 C1 C5 C4 -1.0(4)
Zr1 C1 C5 C4 65.7(3)
C2 C1 C5 Zr1 -66.7(3)
C3 C4 C5 C1 2.1(4)
Zr1 C4 C5 C1 -65.1(3)
C3 C4 C5 Zr1 67.2(3)
C11 Zr1 C5 C1 106.1(2)
C2 Zr1 C5 C1 36.7(3)
C10 Zr1 C5 C1 -47.7(2)
C6 Zr1 C5 C1 -16.9(3)
C4 Zr1 C5 C1 115.7(4)
C3 Zr1 C5 C1 77.7(3)
C8 Zr1 C5 C1 -80.0(3)
C9 Zr1 C5 C1 -78.0(3)
C7 Zr1 C5 C1 -13.1(4)
P1 Zr1 C5 C1 -154.9(2)
C11 Zr1 C5 C4 -9.6(3)
C2 Zr1 C5 C4 -79.0(3)
C1 Zr1 C5 C4 -115.7(4)
C10 Zr1 C5 C4 -163.5(3)
C6 Zr1 C5 C4 -132.6(3)
C3 Zr1 C5 C4 -38.0(3)
C8 Zr1 C5 C4 164.2(3)
C9 Zr1 C5 C4 166.2(3)
C7 Zr1 C5 C4 -128.8(3)
P1 Zr1 C5 C4 89.4(3)
C11 Zr1 C6 C7 41.5(3)
C2 Zr1 C6 C7 135.4(3)
C1 Zr1 C6 C7 167.4(3)
C10 Zr1 C6 C7 -115.2(3)
C4 Zr1 C6 C7 142.4(3)
C5 Zr1 C6 C7 176.3(2)
C3 Zr1 C6 C7 118.6(3)
C8 Zr1 C6 C7 -37.2(2)
C9 Zr1 C6 C7 -77.6(3)
P1 Zr1 C6 C7 -74.0(3)
C11 Zr1 C6 C10 156.7(2)
C2 Zr1 C6 C10 -109.5(2)
C1 Zr1 C6 C10 -77.5(2)
C4 Zr1 C6 C10 -102.5(3)
C5 Zr1 C6 C10 -68.5(2)
C3 Zr1 C6 C10 -126.3(2)
C8 Zr1 C6 C10 78.0(2)
C9 Zr1 C6 C10 37.6(2)
C7 Zr1 C6 C10 115.2(3)
P1 Zr1 C6 C10 41.2(3)
C10 C6 C7 C8 -0.2(4)
Zr1 C6 C7 C8 66.0(3)
C10 C6 C7 Zr1 -66.2(3)
C11 Zr1 C7 C6 -137.3(3)
C2 Zr1 C7 C6 -45.7(3)
C1 Zr1 C7 C6 -14.2(3)
C10 Zr1 C7 C6 37.2(2)
C4 Zr1 C7 C6 -77.2(4)
C5 Zr1 C7 C6 -6.4(4)
C3 Zr1 C7 C6 -76.0(3)
C8 Zr1 C7 C6 114.9(4)
C9 Zr1 C7 C6 77.9(2)
P1 Zr1 C7 C6 128.5(2)
C11 Zr1 C7 C8 107.8(3)
C2 Zr1 C7 C8 -160.6(2)
C1 Zr1 C7 C8 -129.1(2)
C10 Zr1 C7 C8 -77.7(3)
C6 Zr1 C7 C8 -114.9(4)
C4 Zr1 C7 C8 167.9(3)
C5 Zr1 C7 C8 -121.3(3)
C3 Zr1 C7 C8 169.1(2)
C9 Zr1 C7 C8 -37.0(2)
P1 Zr1 C7 C8 13.6(3)
C6 C7 C8 C9 1.0(4)
Zr1 C7 C8 C9 66.7(3)
C6 C7 C8 Zr1 -65.7(3)
C11 Zr1 C8 C9 178.2(2)
C2 Zr1 C8 C9 -88.2(3)
C1 Zr1 C8 C9 -43.1(3)
C10 Zr1 C8 C9 -37.1(2)
C6 Zr1 C8 C9 -77.9(2)
C4 Zr1 C8 C9 104.1(10)
C5 Zr1 C8 C9 3.3(4)
C3 Zr1 C8 C9 -135.4(4)
C7 Zr1 C8 C9 -114.8(3)
P1 Zr1 C8 C9 77.0(2)
C11 Zr1 C8 C7 -67.0(2)
C2 Zr1 C8 C7 26.6(3)
C1 Zr1 C8 C7 71.7(3)
C10 Zr1 C8 C7 77.7(2)
C6 Zr1 C8 C7 36.9(2)
C4 Zr1 C8 C7 -141.1(9)
C5 Zr1 C8 C7 118.1(3)
C3 Zr1 C8 C7 -20.6(5)
C9 Zr1 C8 C7 114.8(3)
P1 Zr1 C8 C7 -168.2(2)
C7 C8 C9 C10 -1.4(4)
Zr1 C8 C9 C10 65.3(2)
C7 C8 C9 Zr1 -66.7(3)
C11 Zr1 C9 C8 -2.1(3)
C2 Zr1 C9 C8 118.6(2)
C1 Zr1 C9 C8 148.7(2)
C10 Zr1 C9 C8 115.1(3)
C6 Zr1 C9 C8 77.4(2)
C4 Zr1 C9 C8 -163.9(3)
C5 Zr1 C9 C8 -178.1(2)
C3 Zr1 C9 C8 121.4(4)
C7 Zr1 C9 C8 37.2(2)
P1 Zr1 C9 C8 -100.0(2)
C11 Zr1 C9 C10 -117.2(2)
C2 Zr1 C9 C10 3.4(3)
C1 Zr1 C9 C10 33.6(2)
C6 Zr1 C9 C10 -37.7(2)
C4 Zr1 C9 C10 81.0(3)
C5 Zr1 C9 C10 66.7(2)
C3 Zr1 C9 C10 6.3(5)
C8 Zr1 C9 C10 -115.1(3)
C7 Zr1 C9 C10 -77.9(2)
P1 Zr1 C9 C10 144.9(2)
C8 C9 C10 C6 1.3(4)
Zr1 C9 C10 C6 67.3(2)
C8 C9 C10 Zr1 -65.9(3)
C7 C6 C10 C9 -0.7(4)
Zr1 C6 C10 C9 -67.8(2)
C7 C6 C10 Zr1 67.1(3)
C11 Zr1 C10 C9 84.0(3)
C2 Zr1 C10 C9 -177.2(2)
C1 Zr1 C10 C9 -147.6(2)
C6 Zr1 C10 C9 113.9(3)
C4 Zr1 C10 C9 -135.9(3)
C5 Zr1 C10 C9 -124.0(2)
C3 Zr1 C10 C9 -177.1(2)
C8 Zr1 C10 C9 36.8(2)
C7 Zr1 C10 C9 77.3(2)
P1 Zr1 C10 C9 -36.8(2)
C11 Zr1 C10 C6 -29.9(3)
C2 Zr1 C10 C6 68.9(2)
C1 Zr1 C10 C6 98.5(2)
C4 Zr1 C10 C6 110.1(3)
C5 Zr1 C10 C6 122.1(2)
C3 Zr1 C10 C6 69.0(3)
C8 Zr1 C10 C6 -77.1(2)
C9 Zr1 C10 C6 -113.9(3)
C7 Zr1 C10 C6 -36.6(2)
P1 Zr1 C10 C6 -150.70(19)
C11 Zr1 P1 C31 -94.75(17)
C2 Zr1 P1 C31 155.9(2)
C1 Zr1 P1 C31 128.24(16)
C10 Zr1 P1 C31 41.87(16)
C6 Zr1 P1 C31 19.96(18)
C4 Zr1 P1 C31 175.06(16)
C5 Zr1 P1 C31 142.47(15)
C3 Zr1 P1 C31 -173.11(17)
C8 Zr1 P1 C31 -8.82(15)
C9 Zr1 P1 C31 22.90(15)
C7 Zr1 P1 C31 -16.08(17)
C11 Zr1 P1 C21A 104.8(4)
C2 Zr1 P1 C21A -4.5(4)
C1 Zr1 P1 C21A -32.2(4)
C10 Zr1 P1 C21A -118.6(4)
C6 Zr1 P1 C21A -140.5(4)
C4 Zr1 P1 C21A 14.6(4)
C5 Zr1 P1 C21A -18.0(4)
C3 Zr1 P1 C21A 26.5(4)
C8 Zr1 P1 C21A -169.3(4)
C9 Zr1 P1 C21A -137.5(4)
C7 Zr1 P1 C21A -176.5(4)
C11 Zr1 P1 C21 103.6(3)
C2 Zr1 P1 C21 -5.8(3)
C1 Zr1 P1 C21 -33.4(3)
C10 Zr1 P1 C21 -119.8(3)
C6 Zr1 P1 C21 -141.7(3)
C4 Zr1 P1 C21 13.4(3)
C5 Zr1 P1 C21 -19.2(3)
C3 Zr1 P1 C21 25.2(3)
C8 Zr1 P1 C21 -170.5(3)
C9 Zr1 P1 C21 -138.8(3)
C7 Zr1 P1 C21 -177.7(3)
C31 P1 C21 C22 -122.1(6)
C21A P1 C21 C22 39.5(10)
Zr1 P1 C21 C22 42.5(7)
C31 P1 C21 C26 108.6(5)
C21A P1 C21 C26 -89.9(12)
Zr1 P1 C21 C26 -86.9(5)
C26 C21 C22 C23 -54.3(9)
P1 C21 C22 C23 177.4(5)
C21 C22 C23 C24 53.2(9)
C22 C23 C24 C25 -51.4(9)
C23 C24 C25 C26 52.0(9)
C24 C25 C26 C21 -51.0(9)
C22 C21 C26 C25 52.1(9)
P1 C21 C26 C25 -175.3(5)
C31 P1 C21A C22A -60.9(10)
C21 P1 C21A C22A -81.7(13)
Zr1 P1 C21A C22A 100.5(9)
C31 P1 C21A C26A 60.8(11)
C21 P1 C21A C26A 39.9(12)
Zr1 P1 C21A C26A -137.8(10)
C26A C21A C22A C23A 63.3(16)
P1 C21A C22A C23A -172.5(11)
C21A C22A C23A C24A -56.9(19)
C22A C23A C24A C25A 57(2)
C23A C24A C25A C26A -56(2)
C22A C21A C26A C25A -63.5(18)
P1 C21A C26A C25A 174.6(12)
C24A C25A C26A C21A 56(2)
C21A P1 C31 C32 -64.2(5)
C21 P1 C31 C32 -56.5(3)
Zr1 P1 C31 C32 135.9(2)
C21A P1 C31 C36 63.8(4)
C21 P1 C31 C36 71.4(3)
Zr1 P1 C31 C36 -96.2(2)
C36 C31 C32 C33 56.4(4)
P1 C31 C32 C33 -173.1(3)
C31 C32 C33 C34 -55.5(4)
C32 C33 C34 C35 54.2(5)
C33 C34 C35 C36 -55.2(4)
C34 C35 C36 C31 57.3(4)
C32 C31 C36 C35 -57.3(4)
P1 C31 C36 C35 172.1(2)
